data_1544669
loop_
_publ_author_name
'Okui, M.'
'Marumo, F.'
'Sawada, H.'
'Ueki, M.'
'Ishizawa, N.'

_publ_section_title
;
 Site confirmation of Fe3+ in a synthetic ferrian aluminian diopside with
 an application of X-ray anomalous dispersion
;
_journal_name_full 'Mineralogical Journal'
_journal_page_first 165
_journal_page_last 172
_journal_volume 19
_journal_year 1997
_chemical_formula_sum 'Al0.53 Ca Fe0.37 Mg0.55 O6 Si1.55'
_chemical_name_common Ca(Mg0.55Fe3+0.34Al0.11)(Si1.55Al0.42Fe3+0.03)O6
_chemical_name_mineral 'ferrian aluminian diopside'
_space_group_IT_number 15
_space_group_name_H-M_alt 'C 1 2/c 1'
_symmetry_space_group_name_Hall '-C 2yc'
_symmetry_space_group_name_H-M 'C 1 2/c 1'
_cell_angle_alpha 90
_cell_angle_beta 106.96(1)
_cell_angle_gamma 90
_cell_formula_units_Z 4
_cell_length_a 9.741(1)
_cell_length_b 8.847(1)
_cell_length_c 5.306(1)
_cell_volume 437.38(11)
_cod_data_source_file Fe-Al-diopside.cif
_cod_data_source_block Fe-Al-diopside
_cod_original_formula_sum 'Ca Mg0.55 Fe0.37 Al0.53 Si1.55 O6'
_cod_database_code 1544669

loop_
_space_group_symop_operation_xyz
'x, y, z'
'-x, -y, -z'
'-x, y, -z+1/2'
'x, -y, z+1/2'
'x+1/2, y+1/2, z'
'-x+1/2, -y+1/2, -z'
'-x+1/2, y+1/2, -z+1/2'
'x+1/2, -y+1/2, z+1/2'

loop_
_atom_site_label
_atom_site_occupancy
_atom_site_fract_x
_atom_site_fract_y
_atom_site_fract_z
_atom_site_adp_type
_atom_site_B_iso_or_equiv
_atom_site_type_symbol
M2 1.0 0.000000 0.30543(2) 0.250000 Biso 0.708509 Ca
M1 0.5500 0.000000 0.90674(3) 0.250000 Biso 0.469830 Mg
M1 0.3700 0.000000 0.90674(3) 0.250000 Biso 0.469830 Fe
M1 0.0800 0.000000 0.90674(3) 0.250000 Biso 0.469830 Al
T 0.7750 0.28747(2) 0.09384(2) 0.22506(4) Biso 0.401073 Si
T 0.2100 0.28747(2) 0.09384(2) 0.22506(4) Biso 0.401073 Al
T 0.0150 0.28747(2) 0.09384(2) 0.22506(4) Biso 0.401073 Fe
O1 1.0 0.11270(10) 0.08670(10) 0.13630(10) Biso 0.692282 O
O2 1.0 0.36210(10) 0.25530(10) 0.31890(10) Biso 0.842124 O
O3 1.0 0.35240(10) 0.01910(10) 0.99080(10) Biso 0.763706 O

loop_
_atom_site_aniso_label
_atom_site_aniso_U_11
_atom_site_aniso_U_22
_atom_site_aniso_U_33
_atom_site_aniso_U_12
_atom_site_aniso_U_13
_atom_site_aniso_U_23
M2 0.01110 0.00740 0.00701 0.00000 0.00043 0.00000
M1 0.00561 0.00622 0.00509 0.00000 0.00010 0.00000
T 0.00443 0.00577 0.00498 -0.00007 0.00128 -0.00046
O1 0.00780 0.01010 0.00860 0.00060 0.00270 -0.00050
O2 0.01270 0.00980 0.00930 -0.00050 0.00290 0.00002
O3 0.00800 0.01040 0.01020 0.00020 0.00200 -0.00280
